data_1576558
loop_
_publ_author_name
'Pociecha, D.'
'Thornborrow, Z.'
'Karcz, J.'
'Bakiera, M.'
'Herman, J.'
'Makal, A.'
'Szyd&#x142;owska, J'
'G&#xf3;recka, E'

_publ_section_title
;
 Helical <i>vs.</i> non-helical nematic and lamellar proper ferroelectric
 liquid crystal phases.
;
_journal_issue 9
_journal_name_full 'Soft matter'
_journal_page_first 1973
_journal_page_last 1978
_journal_paper_doi 10.1039/d5sm01265a
_journal_volume 22
_journal_year 2026
_chemical_formula_moiety 'C34 H22 F10 O3'
_chemical_formula_sum 'C34 H22 F10 O3'
_chemical_formula_weight 668.51
_space_group_crystal_system triclinic
_space_group_IT_number 2
_space_group_name_Hall '-P 1'
_space_group_name_H-M_alt 'P -1'
_atom_sites_solution_hydrogens mixed
_audit_creation_date 2025-12-19
_audit_creation_method
;
Olex2 1.5-alpha
(compiled 2025.07.13 svn.rb7424ae for OlexSys, GUI svn.r7314)
;
_audit_update_record
;
2025-12-19 deposited with the CCDC.	2026-02-09 downloaded from the CCDC.
;
_cell_angle_alpha 87.237(2)
_cell_angle_beta 85.078(2)
_cell_angle_gamma 79.927(2)
_cell_formula_units_Z 2
_cell_length_a 10.2066(3)
_cell_length_b 11.0223(3)
_cell_length_c 12.7763(4)
_cell_measurement_reflns_used 12418
_cell_measurement_temperature 100.00(10)
_cell_measurement_theta_max 72.2640
_cell_measurement_theta_min 3.4680
_cell_volume 1409.15(7)
_computing_molecular_graphics 'Olex2 1.5-alpha (Dolomanov et al., 2009)'
_computing_publication_material 'Olex2 1.5-alpha (Dolomanov et al., 2009)'
_computing_structure_refinement 'SHELXL 2019/3 (Sheldrick, 2015)'
_diffrn_ambient_environment N~2~
_diffrn_ambient_temperature 100.00(10)
_diffrn_detector 'Hybrid Pixel Array Detector'
_diffrn_detector_area_resol_mean 10.0000
_diffrn_detector_type HyPix
_diffrn_measured_fraction_theta_full 0.920
_diffrn_measured_fraction_theta_max 0.909
_diffrn_measurement_details
;
List of Runs (angles in degrees, time in seconds):

  # Type    Start    End  Width  t~exp~   \w     \q     \k     \f   Frames
#--------------------------------------------------------------------------
  1  \w    -82.00  40.00   0.50    0.09    --    0.00 -70.00 179.00  244
  2  \w    -94.00  28.00   0.50    0.35    --  -54.00  70.00 -48.00  244
  3  \w   -136.00 -14.00   0.50    0.35    --  -54.00 -70.00 179.00  244
  4  \w   -136.00 -14.00   0.50    0.35    --  -54.00 -70.00 179.00  244
  5  \w     15.00 137.00   0.50    0.35    --   55.15  70.00 -48.00  244
  6  \w     70.00 178.00   0.50    0.70    --  110.30  70.00 -48.00  216
  7  \w     28.00 150.00   0.50    0.70    --  110.30 -70.00 179.00  244
  8  \w     28.00 150.00   0.50    0.70    --  110.30 -70.00 179.00  244
  9  \w    -35.00  80.00   0.50    0.09    --    0.00  57.00 150.00  230
 10  \w    -40.00  82.00   0.50    0.09    --    0.00  70.00 -48.00  244
 11  \w    -82.00  40.00   0.50    0.09    --    0.00 -70.00 179.00  244
 12  \w    -40.00  82.00   0.50    0.09    --    0.00  70.00 -48.00  244
 13  \w    -35.00  80.00   0.50    0.09    --    0.00  57.00 150.00  230
 14  \w   -134.00 -19.00   0.50    0.35    --  -54.00 -57.00 -90.00  230
 15  \w    -86.00 -13.00   0.50    0.35    --  -54.00 125.00   0.00  146
 16  \w   -142.00 -86.00   0.50    0.35    --  -54.00 -99.00-150.00  112
 17  \w   -136.00 -73.00   0.50    0.35    --  -54.00-125.00  90.00  126
 18  \w   -134.00 -19.00   0.50    0.35    --  -54.00 -57.00 -90.00  230
 19  \w   -142.00 -86.00   0.50    0.35    --  -54.00 -99.00 -30.00  112
 20  \w    -86.00 -13.00   0.50    0.35    --  -54.00 125.00  30.00  146
 21  \w   -136.00 -73.00   0.50    0.35    --  -54.00-125.00-180.00  126
 22  \w    -86.00 -57.00   0.50    0.35    --  -54.00 125.00  30.00   58
 23  \w      4.00 105.00   0.50    0.35    --   55.15 -99.00-180.00  202
 24  \w      5.00  41.00   0.50    0.35    --   55.15  92.00 128.38   72
 25  \w     20.00  87.00   0.50    0.35    --   55.15  57.00  60.00  134
 26  \w      4.00  29.00   0.50    0.35    --   55.15  95.00 118.41   50
 27  \w      5.00  35.00   0.50    0.35    --   55.15  92.00  54.29   60
 28  \w    104.00 135.00   0.50    0.35    --   55.15  57.00  60.00   62
 29  \w     12.00  44.00   0.50    0.35    --   55.15  77.00  30.00   64
 30  \w     20.00  75.00   0.50    0.35    --   55.15  57.00-180.00  110
 31  \w     22.00 135.00   0.50    0.35    --   55.15  57.00-150.00  226
 32  \w     75.00 139.00   0.50    0.35    --   55.15  77.00  30.00  128
 33  \w      6.00  37.00   0.50    0.35    --   55.15  92.00-123.65   62
 34  \w     81.00 112.00   0.50    0.35    --   55.15  77.00  90.00   62
 35  \w      5.00  38.00   0.50    0.35    --   55.15  92.00 -68.91   66
 36  \w    -26.00  18.00   0.50    0.35    --   55.15 -70.00 179.00   88
 37  \w     12.00  76.00   0.50    0.35    --   55.15  77.00  90.00  128
 38  \w    107.00 133.00   0.50    0.70    --  110.30  77.00  30.00   52
 39  \w     67.00  94.00   0.50    0.70    --  110.30  77.00  30.00   54
 40  \w     26.00 107.00   0.50    0.70    --  110.30-111.00  30.00  162
 41  \w    148.00 173.00   0.50    0.70    --  110.30  77.00-150.00   50
 42  \w    108.00 141.00   0.50    0.70    --  110.30  77.00-150.00   66
 43  \w     20.00 106.00   0.50    0.70    --  110.30 -91.00 150.00  172
 44  \w     67.00 100.00   0.50    0.70    --  110.30  77.00-150.00   66
 45  \w    108.00 175.00   0.50    0.70    --  110.30  77.00 150.00  134
 46  \w     67.00  95.00   0.50    0.70    --  110.30  77.00 150.00   56
 47  \w     98.00 140.00   0.50    0.70    --  110.30  77.00 120.00   84
 48  \w     67.00  93.00   0.50    0.70    --  110.30  77.00 120.00   52
 49  \w    105.00 133.00   0.50    0.70    --  110.30  77.00 -90.00   56
 50  \w     67.00 100.00   0.50    0.70    --  110.30  77.00 -90.00   66
 51  \w     33.00  97.00   0.50    0.70    --  110.30 -91.00  30.00  128
 52  \w     81.00 107.00   0.50    0.70    --  110.30-111.00 -60.00   52
 53  \w    153.00 178.00   0.50    0.70    --  110.30  77.00-180.00   50
 54  \w     26.00  60.00   0.50    0.70    --  110.30-111.00 -60.00   68
 55  \w    116.00 142.00   0.50    0.70    --  110.30  77.00  60.00   52
 56  \w     74.00 170.00   0.50    0.70    --  110.30  63.00 -60.00  192
 57  \w    103.00 175.00   0.50    0.70    --  110.30  77.00   0.00  144
 58  \w     67.00  93.00   0.50    0.70    --  110.30  77.00  60.00   52
 59  \w    106.00 141.00   0.50    0.70    --  110.30  77.00-180.00   70
 60  \w     66.00 136.00   0.50    0.70    --  110.30 178.00-180.00  140
 61  \w     74.00 177.00   0.50    0.70    --  110.30  63.00-150.00  206
 62  \w     67.00  96.00   0.50    0.70    --  110.30  77.00   0.00   58
 63  \w     67.00 127.00   0.50    0.70    --  110.30  77.00-120.00  120
 64  \w     67.00 110.00   0.50    0.70    --  110.30  77.00 -30.00   86
 65  \w    128.00 154.00   0.50    0.70    --  110.30  77.00  90.00   52
 66  \w    111.00 137.00   0.50    0.70    --  110.30  63.00-120.00   52
 67  \w     74.00 115.00   0.50    0.70    --  110.30  63.00-180.00   82
 68  \w    133.00 176.00   0.50    0.70    --  110.30  63.00-180.00   86
 69  \w     74.00 153.00   0.50    0.70    --  110.30  63.00 -90.00  158
 70  \w     74.00 149.00   0.50    0.70    --  110.30  63.00  60.00  150
 71  \w     67.00 101.00   0.50    0.70    --  110.30  77.00  90.00   68
 72  \w     68.00  94.00   0.50    0.70    --  110.30  77.00-180.00   52
 73  \w     75.00 137.00   0.50    0.70    --  110.30  63.00 150.00  124
 74  \w    127.00 172.00   0.50    0.70    --  110.30  63.00 120.00   90
 75  \w     74.00 111.00   0.50    0.70    --  110.30  63.00 120.00   74
 76  \w     68.00  94.00   0.50    0.70    --  110.30-111.00 -30.00   52
 77  \w     31.00  61.00   0.50    0.70    --  110.30-111.00 -30.00   60
 78  \w     74.00 106.00   0.50    0.70    --  110.30  63.00-120.00   64
 79  \w    146.00 174.00   0.50    0.70    --  110.30  63.00   0.00   56
 80  \w     74.00 113.00   0.50    0.70    --  110.30  63.00  30.00   78
 81  \w    128.00 154.00   0.50    0.70    --  110.30  63.00  30.00   52
 82  \w     74.00 140.00   0.50    0.70    --  110.30  63.00   0.00  132
 83  \w     30.00 108.00   0.50    0.70    --  110.30-111.00 150.00  156
 84  \w     75.00 178.00   0.50    0.70    --  110.30  63.00  90.00  206
;
_diffrn_measurement_device 'four-circle diffractometer'
_diffrn_measurement_device_type 'SuperNova, Dual, Cu at home/near, HyPix'
_diffrn_measurement_method '\w scans'
_diffrn_orient_matrix_type 'CrysAlisPro convention (1999,Acta A55,543-557)'
_diffrn_orient_matrix_UB_11 0.0042673000
_diffrn_orient_matrix_UB_12 -0.1307743000
_diffrn_orient_matrix_UB_13 -0.0391274000
_diffrn_orient_matrix_UB_21 -0.0911667000
_diffrn_orient_matrix_UB_22 0.0536914000
_diffrn_orient_matrix_UB_23 -0.0870119000
_diffrn_orient_matrix_UB_31 0.1237662000
_diffrn_orient_matrix_UB_32 0.0137754000
_diffrn_orient_matrix_UB_33 -0.0745798000
_diffrn_radiation_monochromator mirror
_diffrn_radiation_probe x-ray
_diffrn_radiation_type 'Cu K\a'
_diffrn_radiation_wavelength 1.54184
_diffrn_reflns_av_R_equivalents 0.0364
_diffrn_reflns_av_unetI/netI 0.0288
_diffrn_reflns_Laue_measured_fraction_full 0.920
_diffrn_reflns_Laue_measured_fraction_max 0.909
_diffrn_reflns_limit_h_max 12
_diffrn_reflns_limit_h_min -12
_diffrn_reflns_limit_k_max 13
_diffrn_reflns_limit_k_min -13
_diffrn_reflns_limit_l_max 15
_diffrn_reflns_limit_l_min -15
_diffrn_reflns_number 23998
_diffrn_reflns_point_group_measured_fraction_full 0.920
_diffrn_reflns_point_group_measured_fraction_max 0.909
_diffrn_reflns_theta_full 67.684
_diffrn_reflns_theta_max 72.596
_diffrn_reflns_theta_min 4.413
_diffrn_source 'micro-focus sealed X-ray tube'
_diffrn_source_type 'SuperNova (Cu) X-ray Source'
_exptl_absorpt_coefficient_mu 1.272
_exptl_absorpt_correction_T_max 1.000
_exptl_absorpt_correction_T_min 0.817
_exptl_absorpt_correction_type gaussian
_exptl_absorpt_process_details
;
CrysAlisPro 1.171.44.85 (Rigaku Oxford Diffraction, 2024)
Numerical absorption correction based on gaussian integration over
a multifaceted crystal model
Empirical absorption correction using spherical harmonics,
implemented in SCALE3 ABSPACK scaling algorithm.
;
_exptl_crystal_colour 'clear colourless'
_exptl_crystal_colour_lustre clear
_exptl_crystal_colour_primary colourless
_exptl_crystal_density_diffrn 1.576
_exptl_crystal_description needle
_exptl_crystal_F_000 680
_exptl_crystal_size_max 0.2
_exptl_crystal_size_mid 0.09
_exptl_crystal_size_min 0.06
_refine_diff_density_max 0.259
_refine_diff_density_min -0.196
_refine_diff_density_rms 0.041
_refine_ls_extinction_method none
_refine_ls_goodness_of_fit_ref 1.048
_refine_ls_hydrogen_treatment constr
_refine_ls_matrix_type full
_refine_ls_number_parameters 434
_refine_ls_number_reflns 5079
_refine_ls_number_restraints 0
_refine_ls_restrained_S_all 1.048
_refine_ls_R_factor_all 0.0444
_refine_ls_R_factor_gt 0.0360
_refine_ls_shift/su_max 0.001
_refine_ls_shift/su_mean 0.000
_refine_ls_structure_factor_coef Fsqd
_refine_ls_weighting_details 'w=1/[\s^2^(Fo^2^)+(0.0537P)^2^+0.3397P] where P=(Fo^2^+2Fc^2^)/3'
_refine_ls_weighting_scheme calc
_refine_ls_wR_factor_gt 0.0954
_refine_ls_wR_factor_ref 0.1013
_reflns_Friedel_coverage 0.000
_reflns_number_gt 4263
_reflns_number_total 5079
_reflns_threshold_expression 'I > 2\s(I)'
_cod_data_source_file d5sm01265a2.cif
_cod_data_source_block proces2_7718
_cod_depositor_comments 'Adding full bibliography for 1576557--1576560.cif.'
_cod_database_code 1576558
_shelx_shelxl_version_number 2019/3
_shelx_space_group_comment
;
The symmetry employed for this shelxl refinement is uniquely defined
by the following loop, which should always be used as a source of
symmetry information in preference to the above space-group names.
They are only intended as comments.
;
_shelx_estimated_absorpt_t_max 0.928
_shelx_estimated_absorpt_t_min 0.785
_olex2_refinement_description
;
1. Fixed Uiso
 At 1.2 times of:
  All C(H,H) groups, H18 of C18, H26 of C26, H5 of C5, H1 of C1, H31 of C31,
  H14 of C14, H8 of C8, H12 of C12, H29 of C29, H22 of C22
 At 1.5 times of:
  All C(H,H,H) groups, H17 of C17, H15 of C15
2. Others
 Fixed Sof: F9(0.77) H17(0.77) H15(0.23) F8(0.23)
 Fixed X: H17(0.910707) H15(0.693192)
 Fixed Y: H17(0.469314) H15(0.273005)
 Fixed Z: H17(0.619079) H15(0.817206)
3.a Ternary CH refined with riding coordinates:
 C29(H29), C31(H31)
3.b Secondary CH2 refined with riding coordinates:
 C30(H30A,H30B), C32(H32A,H32B), C33(H33A,H33B), C28(H28A,H28B)
3.c Aromatic/amide H refined with riding coordinates:
 C22(H22), C8(H8), C12(H12), C5(H5), C14(H14), C26(H26), C18(H18), C1(H1)
3.d Idealised Me refined as rotating group:
 C34(H34A,H34B,H34C)
;
_olex2_submission_special_instructions 'No special instructions were received'

loop_
_space_group_symop_operation_xyz
'x, y, z'
'-x, -y, -z'

loop_
_atom_site_label
_atom_site_type_symbol
_atom_site_fract_x
_atom_site_fract_y
_atom_site_fract_z
_atom_site_U_iso_or_equiv
_atom_site_adp_type
_atom_site_occupancy
_atom_site_site_symmetry_order
_atom_site_calc_flag
_atom_site_refinement_flags_posn
_atom_site_refinement_flags_adp
_atom_site_refinement_flags_occupancy
_atom_site_disorder_assembly
_atom_site_disorder_group
F7 F 0.33624(9) 0.46012(9) 0.59066(8) 0.0321(2) Uani 1 1 d . . . . .
F5 F 0.20821(9) 0.68076(10) 0.57181(9) 0.0383(3) Uani 1 1 d . . . . .
F6 F 0.53638(9) 0.79691(8) 0.66571(8) 0.0335(2) Uani 1 1 d . . . . .
F11 F 1.27811(9) -0.10955(10) 0.95933(8) 0.0352(2) Uani 1 1 d . . . . .
F10 F 1.47462(9) 0.14450(9) 0.71033(8) 0.0346(2) Uani 1 1 d . . . . .
F4 F 0.26551(10) 0.80355(9) 0.67848(8) 0.0356(2) Uani 1 1 d . . . . .
F2 F 0.07284(10) 1.25215(9) 0.40668(8) 0.0383(2) Uani 1 1 d . . . . .
F3 F -0.00427(9) 1.04444(10) 0.34542(8) 0.0363(2) Uani 1 1 d . . . . .
F1 F 0.28198(10) 1.23453(9) 0.52434(8) 0.0373(2) Uani 1 1 d . . . . .
O1 O 0.35704(11) 0.79928(10) 0.51225(9) 0.0279(2) Uani 1 1 d . . . . .
O2 O 1.85913(11) -0.10184(11) 0.86312(11) 0.0345(3) Uani 1 1 d . . . . .
O3 O 1.78127(11) -0.28795(11) 0.86805(10) 0.0309(3) Uani 1 1 d . . . . .
F9 F 0.65789(11) 0.26770(11) 0.83318(9) 0.0303(3) Uani 0.77 1 d . . P A 1
C22 C 1.51219(15) -0.13955(15) 0.93160(12) 0.0266(3) Uani 1 1 d . . . . .
H22 H 1.520051 -0.206192 0.981947 0.032 Uiso 1 1 calc R U . . .
C24 C 1.37007(15) 0.02048(14) 0.83360(12) 0.0248(3) Uani 1 1 d . . . . .
C8 C 0.54824(15) 0.42505(15) 0.65288(12) 0.0256(3) Uani 1 1 d . . . . .
H8 H 0.549841 0.338750 0.650973 0.031 Uiso 1 1 calc R U . . .
C27 C 1.62537(15) -0.10236(15) 0.88001(12) 0.0251(3) Uani 1 1 d . . . . .
C11 C 0.53973(16) 0.67479(14) 0.66055(13) 0.0270(3) Uani 1 1 d . . . . .
C12 C 0.65260(16) 0.59688(15) 0.68862(13) 0.0284(3) Uani 1 1 d . . . . .
H12 H 0.726271 0.628838 0.710135 0.034 Uiso 1 1 calc R U . . .
C10 C 0.42935(15) 0.63425(14) 0.62706(12) 0.0253(3) Uani 1 1 d . . . . .
C17 C 0.90507(16) 0.40281(16) 0.66839(14) 0.0311(4) Uani 1 1 d . . . . .
H17 H 0.910707 0.469314 0.619079 0.047 Uiso 0.77 1 d . U P B 1
C16 C 0.78008(15) 0.38533(14) 0.71335(12) 0.0259(3) Uani 1 1 d . . . . .
C5 C 0.31785(15) 1.01723(15) 0.52290(13) 0.0283(3) Uani 1 1 d . . . . .
H5 H 0.391920 1.010807 0.564293 0.034 Uiso 1 1 calc R U . . .
C9 C 0.43784(15) 0.50763(15) 0.62384(12) 0.0250(3) Uani 1 1 d . . . . .
C2 C 0.10195(15) 1.03466(16) 0.40263(12) 0.0284(3) Uani 1 1 d . . . . .
C6 C 0.27780(15) 0.91372(15) 0.48954(12) 0.0256(3) Uani 1 1 d . . . . .
C21 C 1.24160(15) 0.08731(15) 0.81132(12) 0.0263(3) Uani 1 1 d . . . . .
C14 C 0.89067(15) 0.20693(15) 0.81198(12) 0.0266(3) Uani 1 1 d . . . . .
H14 H 0.884443 0.140033 0.860834 0.032 Uiso 1 1 calc R U . . .
C25 C 1.48708(15) 0.05184(14) 0.78400(12) 0.0260(3) Uani 1 1 d . . . . .
C13 C 0.65690(15) 0.47037(14) 0.68494(12) 0.0257(3) Uani 1 1 d . . . . .
C20 C 1.13662(15) 0.14806(15) 0.79155(13) 0.0277(3) Uani 1 1 d . . . . .
C29 C 1.76177(15) -0.16847(15) 0.90743(13) 0.0264(3) Uani 1 1 d . . . . .
H29 H 1.764851 -0.174194 0.985564 0.032 Uiso 1 1 calc R U . . .
C31 C 2.02251(15) -0.29244(16) 0.85621(13) 0.0295(3) Uani 1 1 d . . . . .
H31 H 2.030709 -0.291697 0.777631 0.035 Uiso 1 1 calc R U . . .
C3 C 0.13941(16) 1.14044(15) 0.43360(13) 0.0298(3) Uani 1 1 d . . . . .
C23 C 1.38843(15) -0.07699(15) 0.90759(13) 0.0266(3) Uani 1 1 d . . . . .
C26 C 1.61307(15) -0.00627(15) 0.80574(13) 0.0270(3) Uani 1 1 d . . . . .
H26 H 1.690018 0.019115 0.770434 0.032 Uiso 1 1 calc R U . . .
C15 C 0.77716(15) 0.28651(15) 0.78511(12) 0.0264(3) Uani 1 1 d . . . . .
H15 H 0.693192 0.273005 0.817206 0.040 Uiso 0.23 1 d . U P C 2
C18 C 1.02148(16) 0.32563(16) 0.69376(14) 0.0312(4) Uani 1 1 d . . . . .
H18 H 1.105416 0.339879 0.662239 0.037 Uiso 1 1 calc R U . . .
C19 C 1.01496(15) 0.22682(15) 0.76582(13) 0.0270(3) Uani 1 1 d . . . . .
C1 C 0.16992(15) 0.91872(15) 0.42933(12) 0.0271(3) Uani 1 1 d . . . . .
H1 H 0.143864 0.845893 0.407424 0.033 Uiso 1 1 calc R U . . .
C30 C 1.90728(16) -0.35759(16) 0.89615(15) 0.0346(4) Uani 1 1 d . . . . .
H30A H 1.920787 -0.440242 0.865820 0.042 Uiso 1 1 calc R U . . .
H30B H 1.905776 -0.368731 0.973576 0.042 Uiso 1 1 calc R U . . .
C32 C 2.15473(16) -0.35828(17) 0.89623(14) 0.0326(4) Uani 1 1 d . . . . .
H32A H 2.223428 -0.305685 0.878857 0.039 Uiso 1 1 calc R U . . .
H32B H 2.143260 -0.367803 0.973750 0.039 Uiso 1 1 calc R U . . .
C4 C 0.24720(16) 1.13062(15) 0.49443(13) 0.0297(3) Uani 1 1 d . . . . .
C7 C 0.31321(15) 0.72992(15) 0.59623(13) 0.0278(3) Uani 1 1 d . . . . .
C33 C 2.20507(17) -0.48478(17) 0.85077(14) 0.0365(4) Uani 1 1 d . . . . .
H33A H 2.216912 -0.475936 0.773219 0.044 Uiso 1 1 calc R U . . .
H33B H 2.137308 -0.538235 0.868623 0.044 Uiso 1 1 calc R U . . .
C28 C 1.98964(16) -0.16037(16) 0.89161(16) 0.0354(4) Uani 1 1 d . . . . .
H28A H 1.992545 -0.159521 0.968817 0.042 Uiso 1 1 calc R U . . .
H28B H 2.057554 -0.113346 0.858737 0.042 Uiso 1 1 calc R U . . .
C34 C 2.33760(19) -0.5465(2) 0.89255(17) 0.0470(5) Uani 1 1 d . . . . .
H34A H 2.367013 -0.626682 0.860394 0.070 Uiso 1 1 calc R U . . .
H34B H 2.325512 -0.558433 0.969057 0.070 Uiso 1 1 calc R U . . .
H34C H 2.405080 -0.494019 0.874950 0.070 Uiso 1 1 calc R U . . .
F8 F 0.9207(5) 0.4892(5) 0.5929(4) 0.0479(12) Uani 0.23 1 d . . P D 2

loop_
_atom_site_aniso_label
_atom_site_aniso_U_11
_atom_site_aniso_U_22
_atom_site_aniso_U_33
_atom_site_aniso_U_23
_atom_site_aniso_U_13
_atom_site_aniso_U_12
F7 0.0242(5) 0.0341(5) 0.0396(5) 0.0005(4) -0.0095(4) -0.0065(4)
F5 0.0218(5) 0.0400(6) 0.0527(6) 0.0112(5) -0.0105(4) -0.0046(4)
F6 0.0336(5) 0.0242(5) 0.0426(6) -0.0019(4) -0.0094(4) -0.0012(4)
F11 0.0200(5) 0.0471(6) 0.0383(6) 0.0104(4) -0.0027(4) -0.0081(4)
F10 0.0270(5) 0.0382(5) 0.0376(5) 0.0137(4) -0.0076(4) -0.0045(4)
F4 0.0332(5) 0.0369(5) 0.0295(5) 0.0022(4) 0.0039(4) 0.0101(4)
F2 0.0320(5) 0.0330(5) 0.0447(6) 0.0084(4) -0.0036(4) 0.0063(4)
F3 0.0246(5) 0.0491(6) 0.0336(5) 0.0041(4) -0.0105(4) 0.0006(4)
F1 0.0356(5) 0.0300(5) 0.0462(6) -0.0034(4) -0.0020(4) -0.0053(4)
O1 0.0244(6) 0.0280(6) 0.0282(6) 0.0036(4) -0.0007(4) 0.0029(4)
O2 0.0181(6) 0.0325(6) 0.0532(8) 0.0061(5) -0.0106(5) -0.0034(4)
O3 0.0197(5) 0.0299(6) 0.0420(7) -0.0014(5) -0.0056(5) -0.0001(4)
F9 0.0173(6) 0.0389(7) 0.0322(6) 0.0091(5) -0.0013(5) -0.0011(5)
C22 0.0241(8) 0.0292(8) 0.0265(8) 0.0031(6) -0.0068(6) -0.0035(6)
C24 0.0195(7) 0.0283(8) 0.0268(8) -0.0024(6) -0.0063(6) -0.0018(6)
C8 0.0249(8) 0.0258(8) 0.0251(8) 0.0007(6) -0.0013(6) -0.0018(6)
C27 0.0188(7) 0.0300(8) 0.0259(8) -0.0018(6) -0.0060(6) -0.0001(6)
C11 0.0275(8) 0.0244(8) 0.0281(8) -0.0011(6) -0.0027(6) -0.0019(6)
C12 0.0240(8) 0.0300(8) 0.0314(8) 0.0001(6) -0.0059(6) -0.0035(6)
C10 0.0217(8) 0.0291(8) 0.0232(7) 0.0012(6) -0.0015(6) 0.0002(6)
C17 0.0252(8) 0.0309(8) 0.0361(9) 0.0058(7) -0.0027(7) -0.0032(6)
C16 0.0220(7) 0.0263(8) 0.0285(8) -0.0010(6) -0.0051(6) 0.0000(6)
C5 0.0206(7) 0.0351(9) 0.0279(8) 0.0009(6) -0.0030(6) -0.0015(6)
C9 0.0214(7) 0.0304(8) 0.0233(8) -0.0002(6) -0.0023(6) -0.0051(6)
C2 0.0189(7) 0.0394(9) 0.0252(8) 0.0045(6) -0.0035(6) -0.0008(6)
C6 0.0206(7) 0.0297(8) 0.0236(7) 0.0029(6) 0.0001(6) 0.0015(6)
C21 0.0218(8) 0.0297(8) 0.0274(8) -0.0001(6) -0.0047(6) -0.0035(6)
C14 0.0235(8) 0.0312(8) 0.0245(8) 0.0009(6) -0.0058(6) -0.0014(6)
C25 0.0244(8) 0.0278(8) 0.0257(8) 0.0036(6) -0.0065(6) -0.0034(6)
C13 0.0218(7) 0.0277(8) 0.0256(8) 0.0020(6) -0.0026(6) 0.0004(6)
C20 0.0226(8) 0.0322(8) 0.0283(8) -0.0014(6) -0.0042(6) -0.0038(6)
C29 0.0204(7) 0.0310(8) 0.0271(8) 0.0007(6) -0.0048(6) -0.0010(6)
C31 0.0205(8) 0.0384(9) 0.0276(8) 0.0046(7) -0.0039(6) -0.0002(6)
C3 0.0237(8) 0.0308(8) 0.0304(8) 0.0060(6) 0.0014(6) 0.0044(6)
C23 0.0194(7) 0.0315(8) 0.0294(8) -0.0002(6) -0.0028(6) -0.0058(6)
C26 0.0189(7) 0.0330(8) 0.0289(8) 0.0013(6) -0.0023(6) -0.0046(6)
C15 0.0191(7) 0.0325(8) 0.0269(8) -0.0012(6) -0.0025(6) -0.0020(6)
C18 0.0214(8) 0.0355(9) 0.0358(9) 0.0014(7) -0.0016(6) -0.0035(6)
C19 0.0218(8) 0.0300(8) 0.0284(8) -0.0030(6) -0.0067(6) 0.0008(6)
C1 0.0226(8) 0.0335(8) 0.0243(8) 0.0000(6) -0.0003(6) -0.0036(6)
C30 0.0217(8) 0.0336(9) 0.0460(10) 0.0046(7) -0.0047(7) 0.0019(6)
C32 0.0214(8) 0.0407(10) 0.0332(9) 0.0055(7) -0.0045(6) 0.0013(6)
C4 0.0248(8) 0.0316(9) 0.0318(9) -0.0013(6) 0.0016(6) -0.0044(6)
C7 0.0229(8) 0.0299(8) 0.0287(8) 0.0017(6) -0.0010(6) -0.0001(6)
C33 0.0278(9) 0.0414(10) 0.0352(9) 0.0058(7) 0.0025(7) 0.0039(7)
C28 0.0184(8) 0.0370(9) 0.0508(11) 0.0028(8) -0.0130(7) -0.0007(6)
C34 0.0315(10) 0.0520(12) 0.0487(12) 0.0112(9) 0.0024(8) 0.0107(8)
F8 0.039(3) 0.039(3) 0.061(3) 0.017(2) -0.001(2) -0.001(2)

loop_
_atom_type_symbol
_atom_type_description
_atom_type_scat_dispersion_real
_atom_type_scat_dispersion_imag
_atom_type_scat_source
C C 0.0181 0.0091 'International Tables Vol C Tables 4.2.6.8 and 6.1.1.4'
H H 0.0000 0.0000 'International Tables Vol C Tables 4.2.6.8 and 6.1.1.4'
F F 0.0727 0.0534 'International Tables Vol C Tables 4.2.6.8 and 6.1.1.4'
O O 0.0492 0.0322 'International Tables Vol C Tables 4.2.6.8 and 6.1.1.4'

loop_
_geom_angle_atom_site_label_1
_geom_angle_atom_site_label_2
_geom_angle_atom_site_label_3
_geom_angle
_geom_angle_site_symmetry_1
_geom_angle_site_symmetry_3
_geom_angle_publ_flag
C7 O1 C6 117.44(12) . . ?
C29 O2 C28 110.23(13) . . ?
C29 O3 C30 110.46(12) . . ?
C27 C22 H22 120.9 . . ?
C23 C22 H22 120.9 . . ?
C23 C22 C27 118.28(15) . . ?
C25 C24 C21 121.49(15) . . ?
C25 C24 C23 115.11(13) . . ?
C23 C24 C21 123.37(15) . . ?
C9 C8 H8 120.5 . . ?
C9 C8 C13 119.01(15) . . ?
C13 C8 H8 120.5 . . ?
C22 C27 C29 118.77(15) . . ?
C26 C27 C22 120.51(14) . . ?
C26 C27 C29 120.72(14) . . ?
F6 C11 C12 118.06(14) . . ?
F6 C11 C10 118.37(13) . . ?
C12 C11 C10 123.57(15) . . ?
C11 C12 H12 120.6 . . ?
C11 C12 C13 118.72(14) . . ?
C13 C12 H12 120.6 . . ?
C11 C10 C7 118.08(14) . . ?
C9 C10 C11 115.95(14) . . ?
C9 C10 C7 125.96(14) . . ?
C16 C17 H17 119.11(16) . . ?
C18 C17 H17 119.10(16) . . ?
C18 C17 C16 121.79(16) . . ?
F8 C17 C16 122.7(2) . . ?
F8 C17 C18 115.4(2) . . ?
C17 C16 C13 120.49(14) . . ?
C15 C16 C17 116.89(14) . . ?
C15 C16 C13 122.62(14) . . ?
C6 C5 H5 121.0 . . ?
C6 C5 C4 117.94(15) . . ?
C4 C5 H5 121.0 . . ?
F7 C9 C8 117.18(14) . . ?
F7 C9 C10 120.00(13) . . ?
C8 C9 C10 122.82(14) . . ?
F3 C2 C3 118.85(14) . . ?
F3 C2 C1 119.32(15) . . ?
C3 C2 C1 121.83(15) . . ?
C5 C6 O1 117.20(14) . . ?
C5 C6 C1 122.99(15) . . ?
C1 C6 O1 119.65(15) . . ?
C20 C21 C24 176.96(18) . . ?
C15 C14 H14 120.6 . . ?
C15 C14 C19 118.76(15) . . ?
C19 C14 H14 120.6 . . ?
F10 C25 C24 117.40(13) . . ?
F10 C25 C26 118.89(14) . . ?
C26 C25 C24 123.71(15) . . ?
C8 C13 C16 121.08(14) . . ?
C12 C13 C8 119.91(14) . . ?
C12 C13 C16 119.00(14) . . ?
C21 C20 C19 176.57(18) . . ?
O2 C29 O3 111.46(13) . . ?
O2 C29 C27 109.14(13) . . ?
O2 C29 H29 109.4 . . ?
O3 C29 C27 107.90(12) . . ?
O3 C29 H29 109.4 . . ?
C27 C29 H29 109.4 . . ?
C30 C31 H31 108.7 . . ?
C30 C31 C32 111.46(14) . . ?
C32 C31 H31 108.7 . . ?
C28 C31 H31 108.7 . . ?
C28 C31 C30 108.10(14) . . ?
C28 C31 C32 111.02(14) . . ?
F2 C3 C2 121.10(15) . . ?
F2 C3 C4 119.90(15) . . ?
C2 C3 C4 118.99(15) . . ?
F11 C23 C22 118.88(15) . . ?
F11 C23 C24 117.44(13) . . ?
C22 C23 C24 123.67(15) . . ?
C27 C26 H26 120.6 . . ?
C25 C26 C27 118.70(14) . . ?
C25 C26 H26 120.6 . . ?
F9 C15 C16 119.04(13) . . ?
F9 C15 C14 117.79(15) . . ?
C16 C15 H15 118.48(15) . . ?
C14 C15 C16 123.15(15) . . ?
C14 C15 H15 118.37(16) . . ?
C17 C18 H18 120.1 . . ?
C17 C18 C19 119.86(15) . . ?
C19 C18 H18 120.1 . . ?
C14 C19 C20 121.31(15) . . ?
C18 C19 C14 119.55(14) . . ?
C18 C19 C20 119.13(15) . . ?
C2 C1 C6 117.02(15) . . ?
C2 C1 H1 121.5 . . ?
C6 C1 H1 121.5 . . ?
O3 C30 C31 111.18(14) . . ?
O3 C30 H30A 109.4 . . ?
O3 C30 H30B 109.4 . . ?
C31 C30 H30A 109.4 . . ?
C31 C30 H30B 109.4 . . ?
H30A C30 H30B 108.0 . . ?
C31 C32 H32A 108.7 . . ?
C31 C32 H32B 108.7 . . ?
H32A C32 H32B 107.6 . . ?
C33 C32 C31 114.15(14) . . ?
C33 C32 H32A 108.7 . . ?
C33 C32 H32B 108.7 . . ?
F1 C4 C5 120.55(15) . . ?
F1 C4 C3 118.23(15) . . ?
C5 C4 C3 121.22(16) . . ?
F5 C7 F4 104.99(13) . . ?
F5 C7 O1 110.24(13) . . ?
F5 C7 C10 113.14(13) . . ?
F4 C7 O1 110.10(13) . . ?
F4 C7 C10 110.17(13) . . ?
O1 C7 C10 108.18(13) . . ?
C32 C33 H33A 109.2 . . ?
C32 C33 H33B 109.2 . . ?
C32 C33 C34 112.22(16) . . ?
H33A C33 H33B 107.9 . . ?
C34 C33 H33A 109.2 . . ?
C34 C33 H33B 109.2 . . ?
O2 C28 C31 111.19(13) . . ?
O2 C28 H28A 109.4 . . ?
O2 C28 H28B 109.4 . . ?
C31 C28 H28A 109.4 . . ?
C31 C28 H28B 109.4 . . ?
H28A C28 H28B 108.0 . . ?
C33 C34 H34A 109.5 . . ?
C33 C34 H34B 109.5 . . ?
C33 C34 H34C 109.5 . . ?
H34A C34 H34B 109.5 . . ?
H34A C34 H34C 109.5 . . ?
H34B C34 H34C 109.5 . . ?

loop_
_geom_bond_atom_site_label_1
_geom_bond_atom_site_label_2
_geom_bond_distance
_geom_bond_site_symmetry_2
_geom_bond_publ_flag
F7 C9 1.3476(17) . ?
F5 C7 1.3477(19) . ?
F6 C11 1.3452(18) . ?
F11 C23 1.3507(18) . ?
F10 C25 1.3518(18) . ?
F4 C7 1.3625(19) . ?
F2 C3 1.3427(18) . ?
F3 C2 1.3448(18) . ?
F1 C4 1.3385(19) . ?
O1 C6 1.4063(18) . ?
O1 C7 1.376(2) . ?
O2 C29 1.402(2) . ?
O2 C28 1.4433(17) . ?
O3 C29 1.408(2) . ?
O3 C30 1.4421(18) . ?
F9 C15 1.360(2) . ?
C22 H22 0.9500 . ?
C22 C27 1.395(2) . ?
C22 C23 1.381(2) . ?
C24 C21 1.431(2) . ?
C24 C25 1.393(2) . ?
C24 C23 1.395(2) . ?
C8 H8 0.9500 . ?
C8 C9 1.384(2) . ?
C8 C13 1.392(2) . ?
C27 C29 1.5153(19) . ?
C27 C26 1.384(2) . ?
C11 C12 1.374(2) . ?
C11 C10 1.389(2) . ?
C12 H12 0.9500 . ?
C12 C13 1.390(2) . ?
C10 C9 1.385(2) . ?
C10 C7 1.508(2) . ?
C17 H17 0.9496(17) . ?
C17 C16 1.394(2) . ?
C17 C18 1.388(2) . ?
C17 F8 1.341(5) . ?
C16 C13 1.4914(19) . ?
C16 C15 1.392(2) . ?
C5 H5 0.9500 . ?
C5 C6 1.375(2) . ?
C5 C4 1.379(2) . ?
C2 C3 1.374(2) . ?
C2 C1 1.385(2) . ?
C6 C1 1.388(2) . ?
C21 C20 1.200(2) . ?
C14 H14 0.9500 . ?
C14 C15 1.383(2) . ?
C14 C19 1.401(2) . ?
C25 C26 1.377(2) . ?
C20 C19 1.438(2) . ?
C29 H29 1.0000 . ?
C31 H31 1.0000 . ?
C31 C30 1.522(2) . ?
C31 C32 1.533(2) . ?
C31 C28 1.518(2) . ?
C3 C4 1.387(2) . ?
C26 H26 0.9500 . ?
C15 H15 0.9504(16) . ?
C18 H18 0.9500 . ?
C18 C19 1.399(2) . ?
C1 H1 0.9500 . ?
C30 H30A 0.9900 . ?
C30 H30B 0.9900 . ?
C32 H32A 0.9900 . ?
C32 H32B 0.9900 . ?
C32 C33 1.524(3) . ?
C33 H33A 0.9900 . ?
C33 H33B 0.9900 . ?
C33 C34 1.531(2) . ?
C28 H28A 0.9900 . ?
C28 H28B 0.9900 . ?
C34 H34A 0.9800 . ?
C34 H34B 0.9800 . ?
C34 H34C 0.9800 . ?

loop_
_geom_torsion_atom_site_label_1
_geom_torsion_atom_site_label_2
_geom_torsion_atom_site_label_3
_geom_torsion_atom_site_label_4
_geom_torsion
_geom_torsion_site_symmetry_1
_geom_torsion_site_symmetry_2
_geom_torsion_site_symmetry_3
_geom_torsion_site_symmetry_4
_geom_torsion_publ_flag
F6 C11 C12 C13 179.22(14) . . . . ?
F6 C11 C10 C9 -179.63(13) . . . . ?
F6 C11 C10 C7 1.3(2) . . . . ?
F10 C25 C26 C27 -179.00(14) . . . . ?
F2 C3 C4 F1 -0.3(2) . . . . ?
F2 C3 C4 C5 -179.70(15) . . . . ?
F3 C2 C3 F2 -0.8(2) . . . . ?
F3 C2 C3 C4 178.68(15) . . . . ?
F3 C2 C1 C6 -179.22(14) . . . . ?
O1 C6 C1 C2 -175.08(13) . . . . ?
C22 C27 C29 O2 -168.34(14) . . . . ?
C22 C27 C29 O3 70.39(18) . . . . ?
C22 C27 C26 C25 0.1(2) . . . . ?
C24 C25 C26 C27 0.8(2) . . . . ?
C27 C22 C23 F11 -177.96(14) . . . . ?
C27 C22 C23 C24 0.8(2) . . . . ?
C11 C12 C13 C8 0.2(2) . . . . ?
C11 C12 C13 C16 178.85(15) . . . . ?
C11 C10 C9 F7 -178.92(14) . . . . ?
C11 C10 C9 C8 0.6(2) . . . . ?
C11 C10 C7 F5 -175.81(14) . . . . ?
C11 C10 C7 F4 -58.63(19) . . . . ?
C11 C10 C7 O1 61.77(18) . . . . ?
C12 C11 C10 C9 0.5(2) . . . . ?
C12 C11 C10 C7 -178.62(15) . . . . ?
C10 C11 C12 C13 -0.9(2) . . . . ?
C17 C16 C13 C8 128.73(17) . . . . ?
C17 C16 C13 C12 -49.9(2) . . . . ?
C17 C16 C15 F9 178.24(15) . . . . ?
C17 C16 C15 C14 -0.4(2) . . . . ?
C17 C18 C19 C14 -0.2(2) . . . . ?
C17 C18 C19 C20 -179.74(15) . . . . ?
C16 C17 C18 C19 0.3(3) . . . . ?
C5 C6 C1 C2 0.3(2) . . . . ?
C9 C8 C13 C12 0.8(2) . . . . ?
C9 C8 C13 C16 -177.80(15) . . . . ?
C9 C10 C7 F5 5.2(2) . . . . ?
C9 C10 C7 F4 122.35(16) . . . . ?
C9 C10 C7 O1 -117.25(17) . . . . ?
C2 C3 C4 F1 -179.70(14) . . . . ?
C2 C3 C4 C5 0.9(3) . . . . ?
C6 O1 C7 F5 73.32(17) . . . . ?
C6 O1 C7 F4 -42.06(18) . . . . ?
C6 O1 C7 C10 -162.50(13) . . . . ?
C6 C5 C4 F1 -179.75(14) . . . . ?
C6 C5 C4 C3 -0.3(3) . . . . ?
C21 C24 C25 F10 -2.9(2) . . . . ?
C21 C24 C25 C26 177.29(15) . . . . ?
C21 C24 C23 F11 0.7(2) . . . . ?
C21 C24 C23 C22 -178.09(15) . . . . ?
C25 C24 C23 F11 178.81(14) . . . . ?
C25 C24 C23 C22 0.0(2) . . . . ?
C13 C8 C9 F7 178.29(14) . . . . ?
C13 C8 C9 C10 -1.2(2) . . . . ?
C13 C16 C15 F9 -1.4(2) . . . . ?
C13 C16 C15 C14 179.91(15) . . . . ?
C29 O2 C28 C31 58.00(19) . . . . ?
C29 O3 C30 C31 -57.13(19) . . . . ?
C29 C27 C26 C25 -179.43(14) . . . . ?
C31 C32 C33 C34 179.69(15) . . . . ?
C3 C2 C1 C6 0.3(2) . . . . ?
C23 C22 C27 C29 178.67(14) . . . . ?
C23 C22 C27 C26 -0.9(2) . . . . ?
C23 C24 C25 F10 178.95(13) . . . . ?
C23 C24 C25 C26 -0.8(2) . . . . ?
C26 C27 C29 O2 11.2(2) . . . . ?
C26 C27 C29 O3 -110.07(17) . . . . ?
C15 C16 C13 C8 -51.6(2) . . . . ?
C15 C16 C13 C12 129.75(17) . . . . ?
C15 C14 C19 C20 179.28(15) . . . . ?
C15 C14 C19 C18 -0.3(2) . . . . ?
C18 C17 C16 C13 179.62(16) . . . . ?
C18 C17 C16 C15 0.0(2) . . . . ?
C19 C14 C15 F9 -178.09(14) . . . . ?
C19 C14 C15 C16 0.6(2) . . . . ?
C1 C2 C3 F2 179.71(14) . . . . ?
C1 C2 C3 C4 -0.9(3) . . . . ?
C30 O3 C29 O2 62.90(16) . . . . ?
C30 O3 C29 C27 -177.29(13) . . . . ?
C30 C31 C32 C33 68.0(2) . . . . ?
C30 C31 C28 O2 -51.73(19) . . . . ?
C32 C31 C30 O3 173.60(13) . . . . ?
C32 C31 C28 O2 -174.26(14) . . . . ?
C4 C5 C6 O1 175.19(14) . . . . ?
C4 C5 C6 C1 -0.3(3) . . . . ?
C7 O1 C6 C5 100.75(17) . . . . ?
C7 O1 C6 C1 -83.65(18) . . . . ?
C7 C10 C9 F7 0.1(2) . . . . ?
C7 C10 C9 C8 179.63(15) . . . . ?
C28 O2 C29 O3 -63.19(17) . . . . ?
C28 O2 C29 C27 177.74(13) . . . . ?
C28 C31 C30 O3 51.34(19) . . . . ?
C28 C31 C32 C33 -171.40(15) . . . . ?
F8 C17 C16 C13 -5.1(4) . . . . ?
F8 C17 C16 C15 175.2(3) . . . . ?
F8 C17 C18 C19 -175.3(3) . . . . ?
